data_7241409
loop_
_publ_author_name
'Zhou, Hui'
'Chen, Wei'
'Liu, Ji-Hong'
'Zhang, Wen-Zhen'
'Lu, Xiao-Bing'

_publ_section_title
;
 Highly effective capture and subsequent catalytic transformation of
 low-concentration CO2 by superbasic guanidines
;
_journal_issue 22
_journal_name_full 'Green Chemistry'
_journal_page_first 7832
_journal_page_last 7838
_journal_paper_doi 10.1039/D0GC03009K
_journal_volume 22
_journal_year 2020
_chemical_formula_moiety 'C16 H20 N2 O2'
_chemical_formula_sum 'C16 H20 N2 O2'
_chemical_formula_weight 272.34
_space_group_crystal_system orthorhombic
_space_group_IT_number 62
_space_group_name_Hall '-P 2ac 2n'
_space_group_name_H-M_alt 'P n m a'
_atom_sites_solution_hydrogens geom
_atom_sites_solution_primary dual
_audit_creation_date 2018-06-28
_audit_creation_method
;
Olex2 1.2-alpha
(compiled 2018.05.18 svn.r3508 for OlexSys, GUI svn.r5497)
;
_audit_update_record
;
2020-10-15 deposited with the CCDC.	2020-10-16 downloaded from the CCDC.
;
_cell_angle_alpha 90
_cell_angle_beta 90
_cell_angle_gamma 90
_cell_formula_units_Z 4
_cell_length_a 12.863(4)
_cell_length_b 7.173(2)
_cell_length_c 16.464(5)
_cell_measurement_reflns_used 2091
_cell_measurement_temperature 296.15
_cell_measurement_theta_max 22
_cell_measurement_theta_min 2
_cell_volume 1519.1(8)
_computing_molecular_graphics 'Olex2 (Dolomanov et al., 2009)'
_computing_publication_material 'Olex2 (Dolomanov et al., 2009)'
_computing_structure_refinement 'ShelXL (Sheldrick, 2015)'
_computing_structure_solution 'ShelXT (Sheldrick, 2015)'
_diffrn_ambient_temperature 296.15
_diffrn_measured_fraction_theta_full 0.999
_diffrn_measured_fraction_theta_max 0.995
_diffrn_measurement_device_type 'CCD area detector'
_diffrn_measurement_method 'phi and omega scans'
_diffrn_radiation_monochromator graphite
_diffrn_radiation_type MoK\a
_diffrn_radiation_wavelength 0.71073
_diffrn_reflns_av_R_equivalents 0.0686
_diffrn_reflns_av_unetI/netI 0.0550
_diffrn_reflns_Laue_measured_fraction_full 0.999
_diffrn_reflns_Laue_measured_fraction_max 0.995
_diffrn_reflns_limit_h_max 16
_diffrn_reflns_limit_h_min -15
_diffrn_reflns_limit_k_max 9
_diffrn_reflns_limit_k_min -9
_diffrn_reflns_limit_l_max 21
_diffrn_reflns_limit_l_min -18
_diffrn_reflns_number 10022
_diffrn_reflns_point_group_measured_fraction_full 0.999
_diffrn_reflns_point_group_measured_fraction_max 0.995
_diffrn_reflns_theta_full 25.242
_diffrn_reflns_theta_max 27.498
_diffrn_reflns_theta_min 2.009
_exptl_absorpt_coefficient_mu 0.079
_exptl_absorpt_correction_T_max 0.7456
_exptl_absorpt_correction_T_min 0.6120
_exptl_absorpt_correction_type multi-scan
_exptl_absorpt_process_details
'SADABS-2012/1 (Bruker,2012) was used for absorption correction. wR2(int) was 0.1758 before and 0.0609 after correction. The Ratio of minimum to maximum transmission is 0.8208. The \l/2 correction factor is 0.0015.'
_exptl_crystal_colour colourless
_exptl_crystal_colour_primary colourless
_exptl_crystal_density_diffrn 1.191
_exptl_crystal_description block
_exptl_crystal_F_000 584
_refine_diff_density_max 0.138
_refine_diff_density_min -0.128
_refine_diff_density_rms 0.029
_refine_ls_extinction_coef 0.022(4)
_refine_ls_extinction_expression Fc^*^=kFc[1+0.001xFc^2^\l^3^/sin(2\q)]^-1/4^
_refine_ls_extinction_method 'SHELXL-2014/7 (Sheldrick 2014'
_refine_ls_goodness_of_fit_ref 1.024
_refine_ls_hydrogen_treatment constr
_refine_ls_matrix_type full
_refine_ls_number_parameters 131
_refine_ls_number_reflns 1877
_refine_ls_number_restraints 0
_refine_ls_restrained_S_all 1.024
_refine_ls_R_factor_all 0.0994
_refine_ls_R_factor_gt 0.0472
_refine_ls_shift/su_max 0.000
_refine_ls_shift/su_mean 0.000
_refine_ls_structure_factor_coef Fsqd
_refine_ls_weighting_details 'w=1/[\s^2^(Fo^2^)+(0.0653P)^2^+0.0692P] where P=(Fo^2^+2Fc^2^)/3'
_refine_ls_weighting_scheme calc
_refine_ls_wR_factor_gt 0.1207
_refine_ls_wR_factor_ref 0.1486
_reflns_Friedel_coverage 0.000
_reflns_number_gt 983
_reflns_number_total 1877
_reflns_threshold_expression 'I > 2\s(I)'
_cod_data_source_file d0gc03009k2.cif
_cod_data_source_block 1
_cod_depositor_comments 'Adding full bibliography for 7241409--7241413.cif.'
_cod_database_code 7241409
_shelx_shelxl_version_number 2014/7
_shelx_space_group_comment
;
The symmetry employed for this shelxl refinement is uniquely defined
by the following loop, which should always be used as a source of
symmetry information in preference to the above space-group names.
They are only intended as comments.
;
_olex2_refinement_description
;
1. Fixed Uiso
 At 1.2 times of:
  All C(H) groups
 At 1.5 times of:
  All C(H,H,H) groups
2. Others
 Fixed Sof: C3(0.5) H3(0.5) C4(0.5) H4A(0.5) H4B(0.5) H4C(0.5) C15(0.5)
 H15A(0.5) H15B(0.5) H15C(0.5)
3.a Ternary CH refined with riding coordinates:
 C3(H3), C13(H13)
3.b Aromatic/amide H refined with riding coordinates:
 C6(H6), C8(H8), C9(H9), C10(H10), C11(H11), C12(H12)
3.c Idealised Me refined as rotating group:
 C4(H4A,H4B,H4C), C14(H14A,H14B,H14C), C15(H15A,H15B,H15C)
;
_olex2_submission_special_instructions 'No special instructions were received'

loop_
_space_group_symop_operation_xyz
'x, y, z'
'-x+1/2, -y, z+1/2'
'-x, y+1/2, -z'
'x+1/2, -y+1/2, -z+1/2'
'-x, -y, -z'
'x-1/2, y, -z-1/2'
'x, -y-1/2, z'
'-x-1/2, y-1/2, z-1/2'

loop_
_atom_site_label
_atom_site_type_symbol
_atom_site_fract_x
_atom_site_fract_y
_atom_site_fract_z
_atom_site_U_iso_or_equiv
_atom_site_adp_type
_atom_site_occupancy
_atom_site_site_symmetry_order
_atom_site_calc_flag
_atom_site_refinement_flags_posn
_atom_site_refinement_flags_adp
_atom_site_refinement_flags_occupancy
_atom_site_disorder_assembly
_atom_site_disorder_group
O1 O 0.10070(12) 0.7500 0.11966(9) 0.0647(5) Uani 1 2 d S T P A .
O2 O 0.14748(14) 0.7500 0.25109(10) 0.0937(8) Uani 1 2 d S T P . .
N1 N 0.26881(14) 0.7500 0.14734(11) 0.0599(6) Uani 1 2 d S T P . .
N2 N 0.34682(17) 0.7500 0.02124(12) 0.0865(8) Uani 1 2 d S T P . .
C1 C 0.1728(2) 0.7500 0.18151(17) 0.0685(8) Uani 1 2 d S T P . .
C2 C 0.26402(18) 0.7500 0.06209(13) 0.0571(6) Uani 1 2 d S T P A .
C3 C 0.3476(3) 0.6921(7) -0.0675(2) 0.075(2) Uani 0.5 1 d . . . A -1
H3 H 0.2810 0.6352 -0.0823 0.090 Uiso 0.5 1 calc R . . A -1
C4 C 0.4360(4) 0.5618(9) -0.0875(4) 0.109(2) Uani 0.5 1 d . . . A -1
H4A H 0.5005 0.6170 -0.0707 0.164 Uiso 0.5 1 calc GR . . A -1
H4B H 0.4376 0.5397 -0.1450 0.164 Uiso 0.5 1 calc GR . . A -1
H4C H 0.4261 0.4457 -0.0595 0.164 Uiso 0.5 1 calc GR . . A -1
C5 C 0.15091(17) 0.7500 0.04481(13) 0.0536(6) Uani 1 2 d S T P . .
C6 C 0.09710(18) 0.7500 -0.02351(15) 0.0581(7) Uani 1 2 d S T P A .
H6 H 0.1374 0.7500 -0.0704 0.070 Uiso 1 2 calc RS T P . .
C7 C -0.01474(19) 0.7500 -0.03775(14) 0.0557(6) Uani 1 2 d S T P . .
C8 C -0.08913(19) 0.7500 0.02390(16) 0.0682(7) Uani 1 2 d S T P A .
H8 H -0.0680 0.7500 0.0779 0.082 Uiso 1 2 calc RS T P . .
C9 C -0.1934(2) 0.7500 0.00558(19) 0.0778(8) Uani 1 2 d S T P . .
H9 H -0.2419 0.7500 0.0474 0.093 Uiso 1 2 calc RS T P A .
C10 C -0.2264(2) 0.7500 -0.0727(2) 0.0820(9) Uani 1 2 d S T P A .
H10 H -0.2971 0.7500 -0.0845 0.098 Uiso 1 2 calc RS T P . .
C11 C -0.1555(2) 0.7500 -0.1333(2) 0.0891(9) Uani 1 2 d S T P . .
H11 H -0.1779 0.7500 -0.1870 0.107 Uiso 1 2 calc RS T P A .
C12 C -0.0509(2) 0.7500 -0.11680(16) 0.0729(8) Uani 1 2 d S T P A .
H12 H -0.0036 0.7500 -0.1595 0.087 Uiso 1 2 calc RS T P . .
C13 C 0.36670(18) 0.7500 0.19447(15) 0.0664(7) Uani 1 2 d S T P . .
H13 H 0.4241 0.7500 0.1553 0.080 Uiso 1 2 calc RS T P . .
C14 C 0.37664(16) 0.5751(3) 0.24476(12) 0.0918(8) Uani 1 1 d . . . . .
H14A H 0.3224 0.5722 0.2848 0.138 Uiso 1 1 calc GR . . . .
H14B H 0.4431 0.5738 0.2713 0.138 Uiso 1 1 calc GR . . . .
H14C H 0.3707 0.4679 0.2101 0.138 Uiso 1 1 calc GR . . . .
C15 C 0.3589(6) 0.8784(11) -0.1077(4) 0.129(2) Uani 0.5 1 d . . . A -1
H15A H 0.3016 0.9567 -0.0926 0.194 Uiso 0.5 1 calc GR . . A -1
H15B H 0.3596 0.8624 -0.1656 0.194 Uiso 0.5 1 calc GR . . A -1
H15C H 0.4228 0.9353 -0.0906 0.194 Uiso 0.5 1 calc GR . . A -1

loop_
_atom_site_aniso_label
_atom_site_aniso_U_11
_atom_site_aniso_U_22
_atom_site_aniso_U_33
_atom_site_aniso_U_23
_atom_site_aniso_U_13
_atom_site_aniso_U_12
O1 0.0510(10) 0.0905(13) 0.0526(10) 0.000 0.0024(7) 0.000
O2 0.0702(13) 0.161(2) 0.0497(12) 0.000 0.0112(9) 0.000
N1 0.0488(12) 0.0846(16) 0.0464(11) 0.000 0.0002(8) 0.000
N2 0.0537(14) 0.156(2) 0.0503(13) 0.000 0.0025(10) 0.000
C1 0.0533(16) 0.093(2) 0.0593(17) 0.000 0.0024(12) 0.000
C2 0.0500(14) 0.0722(17) 0.0492(14) 0.000 0.0007(11) 0.000
C3 0.058(2) 0.110(7) 0.056(2) -0.012(2) 0.0020(18) 0.007(2)
C4 0.077(3) 0.169(6) 0.082(3) -0.039(3) 0.007(3) 0.033(3)
C5 0.0498(14) 0.0617(16) 0.0493(14) 0.000 0.0017(10) 0.000
C6 0.0529(14) 0.0635(16) 0.0580(15) 0.000 0.0016(11) 0.000
C7 0.0543(14) 0.0492(14) 0.0635(16) 0.000 -0.0070(11) 0.000
C8 0.0556(16) 0.0804(19) 0.0685(17) 0.000 -0.0057(12) 0.000
C9 0.0548(16) 0.083(2) 0.096(2) 0.000 0.0028(15) 0.000
C10 0.0607(18) 0.080(2) 0.106(2) 0.000 -0.0250(17) 0.000
C11 0.074(2) 0.115(3) 0.079(2) 0.000 -0.0271(17) 0.000
C12 0.0661(18) 0.090(2) 0.0623(17) 0.000 -0.0083(13) 0.000
C13 0.0510(14) 0.095(2) 0.0532(14) 0.000 -0.0061(11) 0.000
C14 0.0852(14) 0.1014(18) 0.0886(16) 0.0123(13) -0.0248(11) 0.0026(12)
C15 0.168(7) 0.147(6) 0.074(4) 0.028(4) 0.013(5) 0.005(5)

loop_
_atom_type_symbol
_atom_type_description
_atom_type_scat_dispersion_real
_atom_type_scat_dispersion_imag
_atom_type_scat_source
C C 0.0033 0.0016 'International Tables Vol C Tables 4.2.6.8 and 6.1.1.4'
H H 0.0000 0.0000 'International Tables Vol C Tables 4.2.6.8 and 6.1.1.4'
N N 0.0061 0.0033 'International Tables Vol C Tables 4.2.6.8 and 6.1.1.4'
O O 0.0106 0.0060 'International Tables Vol C Tables 4.2.6.8 and 6.1.1.4'

loop_
_geom_angle_atom_site_label_1
_geom_angle_atom_site_label_2
_geom_angle_atom_site_label_3
_geom_angle
_geom_angle_site_symmetry_1
_geom_angle_site_symmetry_3
_geom_angle_publ_flag
C1 O1 C5 110.00(18) . . ?
C1 N1 C2 112.0(2) . . ?
C1 N1 C13 123.9(2) . . ?
C2 N1 C13 124.16(19) . . ?
C2 N2 C3 121.3(2) . . ?
O2 C1 O1 121.8(2) . . ?
O2 C1 N1 130.4(2) . . ?
N1 C1 O1 107.8(2) . . ?
N1 C2 C5 103.58(18) . . ?
N2 C2 N1 119.8(2) . . ?
N2 C2 C5 136.7(2) . . ?
N2 C3 H3 110.3 . . ?
C4 C3 N2 112.6(3) . . ?
C4 C3 H3 110.3 . . ?
C15 C3 N2 100.5(3) . . ?
C15 C3 H3 110.3 . . ?
C15 C3 C4 112.5(5) . . ?
C3 C4 H4A 109.5 . . ?
C3 C4 H4B 109.5 . . ?
C3 C4 H4C 109.5 . . ?
H4A C4 H4B 109.5 . . ?
H4A C4 H4C 109.5 . . ?
H4B C4 H4C 109.5 . . ?
O1 C5 C2 106.59(18) . . ?
C6 C5 O1 120.7(2) . . ?
C6 C5 C2 132.7(2) . . ?
C5 C6 H6 114.6 . . ?
C5 C6 C7 130.9(2) . . ?
C7 C6 H6 114.6 . . ?
C8 C7 C6 124.0(2) . . ?
C12 C7 C6 118.9(2) . . ?
C12 C7 C8 117.0(2) . . ?
C7 C8 H8 119.7 . . ?
C9 C8 C7 120.6(3) . . ?
C9 C8 H8 119.7 . . ?
C8 C9 H9 119.5 . . ?
C10 C9 C8 120.9(3) . . ?
C10 C9 H9 119.5 . . ?
C9 C10 H10 120.3 . . ?
C11 C10 C9 119.3(3) . . ?
C11 C10 H10 120.3 . . ?
C10 C11 H11 119.5 . . ?
C10 C11 C12 121.0(3) . . ?
C12 C11 H11 119.5 . . ?
C7 C12 H12 119.5 . . ?
C11 C12 C7 121.1(3) . . ?
C11 C12 H12 119.5 . . ?
N1 C13 H13 107.3 . . ?
N1 C13 C14 111.11(13) . 7_575 ?
N1 C13 C14 111.11(13) . . ?
C14 C13 H13 107.3 7_575 . ?
C14 C13 H13 107.3 . . ?
C14 C13 C14 112.5(2) 7_575 . ?
C13 C14 H14A 109.5 . . ?
C13 C14 H14B 109.5 . . ?
C13 C14 H14C 109.5 . . ?
H14A C14 H14B 109.5 . . ?
H14A C14 H14C 109.5 . . ?
H14B C14 H14C 109.5 . . ?
C3 C15 H15A 109.5 . . ?
C3 C15 H15B 109.5 . . ?
C3 C15 H15C 109.5 . . ?
H15A C15 H15B 109.5 . . ?
H15A C15 H15C 109.5 . . ?
H15B C15 H15C 109.5 . . ?

loop_
_geom_bond_atom_site_label_1
_geom_bond_atom_site_label_2
_geom_bond_distance
_geom_bond_site_symmetry_2
_geom_bond_publ_flag
O1 C1 1.378(3) . ?
O1 C5 1.391(3) . ?
O2 C1 1.191(3) . ?
N1 C1 1.357(3) . ?
N1 C2 1.405(3) . ?
N1 C13 1.479(3) . ?
N2 C2 1.260(3) . ?
N2 C3 1.519(5) . ?
C2 C5 1.482(3) . ?
C3 H3 0.9800 . ?
C3 C4 1.508(7) . ?
C3 C15 1.498(8) . ?
C4 H4A 0.9600 . ?
C4 H4B 0.9600 . ?
C4 H4C 0.9600 . ?
C5 C6 1.321(3) . ?
C6 H6 0.9300 . ?
C6 C7 1.458(3) . ?
C7 C8 1.395(3) . ?
C7 C12 1.382(3) . ?
C8 H8 0.9300 . ?
C8 C9 1.374(4) . ?
C9 H9 0.9300 . ?
C9 C10 1.356(4) . ?
C10 H10 0.9300 . ?
C10 C11 1.352(4) . ?
C11 H11 0.9300 . ?
C11 C12 1.372(4) . ?
C12 H12 0.9300 . ?
C13 H13 0.9800 . ?
C13 C14 1.509(2) 7_575 ?
C13 C14 1.509(2) . ?
C14 H14A 0.9600 . ?
C14 H14B 0.9600 . ?
C14 H14C 0.9600 . ?
C15 H15A 0.9600 . ?
C15 H15B 0.9600 . ?
C15 H15C 0.9600 . ?

loop_
_geom_torsion_atom_site_label_1
_geom_torsion_atom_site_label_2
_geom_torsion_atom_site_label_3
_geom_torsion_atom_site_label_4
_geom_torsion
_geom_torsion_site_symmetry_1
_geom_torsion_site_symmetry_2
_geom_torsion_site_symmetry_3
_geom_torsion_site_symmetry_4
_geom_torsion_publ_flag
O1 C5 C6 C7 0.0 . . . . ?
N1 C2 C5 O1 0.0 . . . . ?
N1 C2 C5 C6 180.0 . . . . ?
N2 C2 C5 O1 180.0 . . . . ?
N2 C2 C5 C6 0.0 . . . . ?
C1 O1 C5 C2 0.0 . . . . ?
C1 O1 C5 C6 180.0 . . . . ?
C1 N1 C2 N2 180.0 . . . . ?
C1 N1 C2 C5 0.0 . . . . ?
C1 N1 C13 C14 63.05(16) . . . . ?
C1 N1 C13 C14 -63.05(16) . . . 7_575 ?
C2 N1 C1 O1 0.000(0) . . . . ?
C2 N1 C1 O2 180.000(0) . . . . ?
C2 N1 C13 C14 116.95(16) . . . 7_575 ?
C2 N1 C13 C14 -116.95(16) . . . . ?
C2 N2 C3 C4 -134.6(4) . . . . ?
C2 N2 C3 C15 105.4(4) . . . . ?
C2 C5 C6 C7 180.0 . . . . ?
C3 N2 C2 N1 161.3(2) . . . . ?
C3 N2 C2 C5 -18.7(2) . . . . ?
C5 O1 C1 O2 180.000(0) . . . . ?
C5 O1 C1 N1 0.000(0) . . . . ?
C5 C6 C7 C8 0.0 . . . . ?
C5 C6 C7 C12 180.000(0) . . . . ?
C6 C7 C8 C9 180.0 . . . . ?
C6 C7 C12 C11 180.000(0) . . . . ?
C7 C8 C9 C10 0.000(0) . . . . ?
C8 C7 C12 C11 0.000(0) . . . . ?
C8 C9 C10 C11 0.000(0) . . . . ?
C9 C10 C11 C12 0.000(0) . . . . ?
C10 C11 C12 C7 0.000(0) . . . . ?
C12 C7 C8 C9 0.0 . . . . ?
C13 N1 C1 O1 180.0 . . . . ?
C13 N1 C1 O2 0.000(0) . . . . ?
C13 N1 C2 N2 0.000(0) . . . . ?
C13 N1 C2 C5 180.0 . . . . ?
